data_7103268
loop_
_publ_author_name
'Wang, Xiufeng'
'Li, Zhimei'
'Zeng, Xirui'
'Luo, Qiuyan'
'Evans, David J'
'Pickett, Christopher J'
'Liu, Xiaoming'

_publ_section_title
;
 The iron centre of the cluster-free hydrogenase (Hmd): low-spin Fe(II)
 or low-spin Fe(0)?
;
_journal_issue 30
_journal_name_full 'Chemical communications (Cambridge, England)'
_journal_page_first 3555
_journal_page_last 3557
_journal_paper_doi 10.1039/b805262j
_journal_year 2008
_chemical_formula_moiety 'C12 H14 Fe N2 O2 S2'
_chemical_formula_sum 'C12 H14 Fe N2 O2 S2'
_chemical_formula_weight 338.22
_chemical_melting_point ?
_chemical_name_common 'monoiron complex'
_chemical_name_systematic
;
?
;
_space_group_IT_number 2
_symmetry_cell_setting triclinic
_symmetry_space_group_name_Hall '-P 1'
_symmetry_space_group_name_H-M 'P -1'
_atom_sites_solution_hydrogens geom
_atom_sites_solution_primary direct
_atom_sites_solution_secondary difmap
_audit_creation_method SHELXL-97
_cell_angle_alpha 91.659(2)
_cell_angle_beta 95.127(2)
_cell_angle_gamma 109.7330(10)
_cell_formula_units_Z 2
_cell_length_a 7.1525(11)
_cell_length_b 7.6915(12)
_cell_length_c 13.464(2)
_cell_measurement_temperature 273(2)
_cell_volume 693.05(18)
_computing_cell_refinement 'Bruker SMART'
_computing_data_collection 'Bruker SMART'
_computing_data_reduction 'Bruker SAINT'
_computing_molecular_graphics 'SHELXP-97 (Sheldrick, 1990)'
_computing_publication_material 'SHELXS-97 (Sheldrick, 1990)'
_computing_structure_refinement 'SHELXL-97 (Sheldrick, 1997)'
_computing_structure_solution 'SHELXS-97 (Sheldrick, 1990)'
_diffrn_ambient_temperature 273(2)
_diffrn_detector_area_resol_mean 0
_diffrn_measured_fraction_theta_full 0.904
_diffrn_measured_fraction_theta_max 0.904
_diffrn_measurement_device_type 'Bruker APEX-II area-detector diffractometer'
_diffrn_measurement_method 'phi and omega scans'
_diffrn_radiation_monochromator graphite
_diffrn_radiation_source 'fine-focus sealed tube'
_diffrn_radiation_type MoK\a
_diffrn_radiation_wavelength 0.71073
_diffrn_reflns_av_R_equivalents 0.0232
_diffrn_reflns_av_sigmaI/netI 0.0813
_diffrn_reflns_limit_h_max 8
_diffrn_reflns_limit_h_min -8
_diffrn_reflns_limit_k_max 9
_diffrn_reflns_limit_k_min -8
_diffrn_reflns_limit_l_max 15
_diffrn_reflns_limit_l_min -15
_diffrn_reflns_number 4118
_diffrn_reflns_theta_full 24.99
_diffrn_reflns_theta_max 24.99
_diffrn_reflns_theta_min 2.82
_diffrn_standards_decay_% 0
_diffrn_standards_interval_count 0
_diffrn_standards_interval_time 0
_diffrn_standards_number 0
_exptl_absorpt_coefficient_mu 1.387
_exptl_absorpt_correction_T_max 0.8738
_exptl_absorpt_correction_T_min 0.6811
_exptl_absorpt_correction_type psi-scan
_exptl_absorpt_process_details 'SADABS (Bruker, 2004)'
_exptl_crystal_colour dark-red
_exptl_crystal_density_diffrn 1.621
_exptl_crystal_density_method 'not measured'
_exptl_crystal_description block
_exptl_crystal_F_000 348
_exptl_crystal_size_max 0.30
_exptl_crystal_size_mid 0.24
_exptl_crystal_size_min 0.10
_refine_diff_density_max 0.422
_refine_diff_density_min -0.537
_refine_diff_density_rms 0.079
_refine_ls_extinction_method none
_refine_ls_goodness_of_fit_ref 1.010
_refine_ls_hydrogen_treatment constr
_refine_ls_matrix_type full
_refine_ls_number_parameters 172
_refine_ls_number_reflns 2205
_refine_ls_number_restraints 0
_refine_ls_restrained_S_all 1.010
_refine_ls_R_factor_all 0.0588
_refine_ls_R_factor_gt 0.0446
_refine_ls_shift/su_max 0.000
_refine_ls_shift/su_mean 0.000
_refine_ls_structure_factor_coef Fsqd
_refine_ls_weighting_details 'calc w=1/[\s^2^(Fo^2^)+(0.0650P)^2^+0.1128P] where P=(Fo^2^+2Fc^2^)/3'
_refine_ls_weighting_scheme calc
_refine_ls_wR_factor_gt 0.1207
_refine_ls_wR_factor_ref 0.1353
_reflns_number_gt 1722
_reflns_number_total 2205
_reflns_threshold_expression >2sigma(I)
_cod_data_source_file b805262j.txt
_cod_data_source_block 1
_cod_depositor_comments
;
The following automatic conversions were performed:

'_chemical_melting_point' value 'N/A' was changed to '?' - the value
is undefined or not given.

Automatic conversion script
Id: cif_fix_values 1646 2011-03-28 12:23:43Z adriana 
;
_cod_original_sg_symbol_Hall '-P 1 '
_cod_original_sg_symbol_H-M P-1
_cod_database_code 7103268

loop_
_symmetry_equiv_pos_as_xyz
'x, y, z'
'-x, -y, -z'

loop_
_atom_site_label
_atom_site_type_symbol
_atom_site_fract_x
_atom_site_fract_y
_atom_site_fract_z
_atom_site_U_iso_or_equiv
_atom_site_adp_type
_atom_site_occupancy
_atom_site_symmetry_multiplicity
_atom_site_calc_flag
_atom_site_refinement_flags
_atom_site_disorder_assembly
_atom_site_disorder_group
Fe1 Fe 0.10862(7) 0.73370(7) 0.25891(4) 0.0448(2) Uani 1 1 d . . .
S2 S 0.02618(15) 0.94008(16) 0.15790(8) 0.0600(3) Uani 1 1 d . . .
S1 S 0.20283(15) 0.51133(14) 0.33983(8) 0.0588(3) Uani 1 1 d . . .
C1 C 0.3311(5) 1.0703(5) 0.3979(3) 0.0503(9) Uani 1 1 d . . .
H1 H 0.2081 1.0576 0.4203 0.060 Uiso 1 1 calc R . .
C5 C 0.5156(5) 0.9732(5) 0.2915(3) 0.0474(9) Uani 1 1 d . . .
C2 C 0.4943(6) 1.2133(5) 0.4394(3) 0.0586(10) Uani 1 1 d . . .
H2 H 0.4827 1.2935 0.4896 0.070 Uiso 1 1 calc R . .
C4 C 0.6863(6) 1.1162(5) 0.3295(3) 0.0581(10) Uani 1 1 d . . .
H4 H 0.8071 1.1313 0.3040 0.070 Uiso 1 1 calc R . .
C3 C 0.6765(6) 1.2361(5) 0.4051(3) 0.0617(11) Uani 1 1 d . . .
H3 H 0.7908 1.3309 0.4326 0.074 Uiso 1 1 calc R . .
N1 N 0.3376(4) 0.9461(4) 0.3264(2) 0.0440(7) Uani 1 1 d . . .
C7 C -0.0895(6) 0.5560(6) 0.1920(3) 0.0597(10) Uani 1 1 d . . .
C6 C -0.0503(5) 0.7414(5) 0.3493(3) 0.0511(9) Uani 1 1 d . . .
O1 O -0.1533(4) 0.7437(5) 0.4090(2) 0.0780(9) Uani 1 1 d . . .
O2 O -0.2225(5) 0.4422(5) 0.1502(2) 0.0886(11) Uani 1 1 d . . .
C8 C 0.5184(5) 0.8328(5) 0.2139(3) 0.0562(10) Uani 1 1 d . . .
H8A H 0.5772 0.7480 0.2444 0.067 Uiso 1 1 calc R . .
H8B H 0.6017 0.8945 0.1635 0.067 Uiso 1 1 calc R . .
N2 N 0.3147(4) 0.7259(4) 0.1652(2) 0.0485(7) Uani 1 1 d . . .
C10 C 0.2383(6) 0.9832(7) 0.0863(3) 0.0672(12) Uani 1 1 d . . .
H10A H 0.2109 1.0313 0.0230 0.081 Uiso 1 1 calc R . .
H10B H 0.3552 1.0743 0.1227 0.081 Uiso 1 1 calc R . .
C9 C 0.2770(6) 0.8041(7) 0.0684(3) 0.0667(12) Uani 1 1 d . . .
H9A H 0.1625 0.7157 0.0290 0.080 Uiso 1 1 calc R . .
H9B H 0.3919 0.8264 0.0311 0.080 Uiso 1 1 calc R . .
C12 C 0.3204(7) 0.4349(6) 0.2414(4) 0.0783(14) Uani 1 1 d . . .
H12A H 0.4603 0.4606 0.2638 0.094 Uiso 1 1 calc R . .
H12B H 0.2580 0.3021 0.2284 0.094 Uiso 1 1 calc R . .
C11 C 0.3037(6) 0.5294(6) 0.1455(3) 0.0657(12) Uani 1 1 d . . .
H11A H 0.4108 0.5278 0.1064 0.079 Uiso 1 1 calc R . .
H11B H 0.1779 0.4610 0.1065 0.079 Uiso 1 1 calc R . .

loop_
_atom_site_aniso_label
_atom_site_aniso_U_11
_atom_site_aniso_U_22
_atom_site_aniso_U_33
_atom_site_aniso_U_23
_atom_site_aniso_U_13
_atom_site_aniso_U_12
Fe1 0.0384(3) 0.0595(4) 0.0372(3) 0.0028(2) 0.0075(2) 0.0166(2)
S2 0.0512(6) 0.0874(8) 0.0505(6) 0.0189(5) 0.0114(4) 0.0327(5)
S1 0.0610(6) 0.0616(6) 0.0555(7) 0.0089(5) 0.0077(5) 0.0224(5)
C1 0.053(2) 0.056(2) 0.046(2) 0.0052(17) 0.0103(16) 0.0221(17)
C5 0.0462(19) 0.054(2) 0.042(2) 0.0098(17) 0.0074(15) 0.0162(16)
C2 0.066(3) 0.053(2) 0.056(3) -0.0011(19) 0.0055(19) 0.0202(19)
C4 0.045(2) 0.062(2) 0.065(3) 0.013(2) 0.0108(18) 0.0129(17)
C3 0.058(2) 0.051(2) 0.065(3) 0.0008(19) -0.0055(19) 0.0068(17)
N1 0.0445(16) 0.0530(17) 0.0378(16) 0.0081(13) 0.0103(12) 0.0190(13)
C7 0.049(2) 0.076(3) 0.052(2) -0.001(2) 0.0092(18) 0.019(2)
C6 0.048(2) 0.060(2) 0.047(2) 0.0040(17) 0.0088(17) 0.0200(17)
O1 0.0681(18) 0.108(2) 0.064(2) 0.0119(17) 0.0364(16) 0.0307(17)
O2 0.0589(18) 0.111(3) 0.075(2) -0.025(2) 0.0046(15) 0.0051(17)
C8 0.0395(19) 0.073(3) 0.059(2) 0.002(2) 0.0109(16) 0.0216(17)
N2 0.0420(16) 0.0651(19) 0.0403(17) -0.0010(15) 0.0094(12) 0.0199(13)
C10 0.065(3) 0.101(3) 0.046(2) 0.028(2) 0.0207(19) 0.037(2)
C9 0.062(3) 0.103(3) 0.041(2) 0.008(2) 0.0161(18) 0.032(2)
C12 0.081(3) 0.072(3) 0.093(4) 0.008(3) 0.029(3) 0.036(2)
C11 0.061(2) 0.075(3) 0.067(3) -0.012(2) 0.015(2) 0.030(2)

loop_
_atom_type_symbol
_atom_type_description
_atom_type_scat_dispersion_real
_atom_type_scat_dispersion_imag
_atom_type_scat_source
C C 0.0033 0.0016 'International Tables Vol C Tables 4.2.6.8 and 6.1.1.4'
H H 0.0000 0.0000 'International Tables Vol C Tables 4.2.6.8 and 6.1.1.4'
N N 0.0061 0.0033 'International Tables Vol C Tables 4.2.6.8 and 6.1.1.4'
O O 0.0106 0.0060 'International Tables Vol C Tables 4.2.6.8 and 6.1.1.4'
S S 0.1246 0.1234 'International Tables Vol C Tables 4.2.6.8 and 6.1.1.4'
Fe Fe 0.3463 0.8444 'International Tables Vol C Tables 4.2.6.8 and 6.1.1.4'

loop_
_geom_angle_atom_site_label_1
_geom_angle_atom_site_label_2
_geom_angle_atom_site_label_3
_geom_angle
_geom_angle_site_symmetry_1
_geom_angle_site_symmetry_3
_geom_angle_publ_flag
C6 Fe1 C7 89.07(17) . . ?
C6 Fe1 N1 93.43(14) . . ?
C7 Fe1 N1 175.94(16) . . ?
C6 Fe1 N2 174.27(14) . . ?
C7 Fe1 N2 95.00(15) . . ?
N1 Fe1 N2 82.74(11) . . ?
C6 Fe1 S1 91.64(13) . . ?
C7 Fe1 S1 88.81(15) . . ?
N1 Fe1 S1 94.32(9) . . ?
N2 Fe1 S1 84.43(10) . . ?
C6 Fe1 S2 95.65(13) . . ?
C7 Fe1 S2 87.92(15) . . ?
N1 Fe1 S2 88.64(9) . . ?
N2 Fe1 S2 88.55(10) . . ?
S1 Fe1 S2 171.96(4) . . ?
C10 S2 Fe1 95.29(15) . . ?
C12 S1 Fe1 99.60(17) . . ?
N1 C1 C2 123.9(3) . . ?
N1 C1 H1 118.0 . . ?
C2 C1 H1 118.0 . . ?
N1 C5 C4 122.1(3) . . ?
N1 C5 C8 115.6(3) . . ?
C4 C5 C8 122.2(3) . . ?
C1 C2 C3 118.5(4) . . ?
C1 C2 H2 120.7 . . ?
C3 C2 H2 120.7 . . ?
C3 C4 C5 119.6(4) . . ?
C3 C4 H4 120.2 . . ?
C5 C4 H4 120.2 . . ?
C4 C3 C2 118.9(4) . . ?
C4 C3 H3 120.6 . . ?
C2 C3 H3 120.6 . . ?
C5 N1 C1 116.9(3) . . ?
C5 N1 Fe1 115.5(2) . . ?
C1 N1 Fe1 127.5(2) . . ?
O2 C7 Fe1 177.8(4) . . ?
O1 C6 Fe1 178.7(4) . . ?
C5 C8 N2 112.2(3) . . ?
C5 C8 H8A 109.2 . . ?
N2 C8 H8A 109.2 . . ?
C5 C8 H8B 109.2 . . ?
N2 C8 H8B 109.2 . . ?
H8A C8 H8B 107.9 . . ?
C8 N2 C9 110.3(3) . . ?
C8 N2 C11 108.0(3) . . ?
C9 N2 C11 109.1(3) . . ?
C8 N2 Fe1 109.2(2) . . ?
C9 N2 Fe1 110.5(2) . . ?
C11 N2 Fe1 109.7(2) . . ?
C9 C10 S2 109.0(3) . . ?
C9 C10 H10A 109.9 . . ?
S2 C10 H10A 109.9 . . ?
C9 C10 H10B 109.9 . . ?
S2 C10 H10B 109.9 . . ?
H10A C10 H10B 108.3 . . ?
N2 C9 C10 110.6(3) . . ?
N2 C9 H9A 109.5 . . ?
C10 C9 H9A 109.5 . . ?
N2 C9 H9B 109.5 . . ?
C10 C9 H9B 109.5 . . ?
H9A C9 H9B 108.1 . . ?
C11 C12 S1 112.3(3) . . ?
C11 C12 H12A 109.1 . . ?
S1 C12 H12A 109.1 . . ?
C11 C12 H12B 109.1 . . ?
S1 C12 H12B 109.1 . . ?
H12A C12 H12B 107.9 . . ?
N2 C11 C12 112.0(3) . . ?
N2 C11 H11A 109.2 . . ?
C12 C11 H11A 109.2 . . ?
N2 C11 H11B 109.2 . . ?
C12 C11 H11B 109.2 . . ?
H11A C11 H11B 107.9 . . ?

loop_
_geom_bond_atom_site_label_1
_geom_bond_atom_site_label_2
_geom_bond_distance
_geom_bond_site_symmetry_2
_geom_bond_publ_flag
Fe1 C6 1.751(4) . ?
Fe1 C7 1.755(4) . ?
Fe1 N1 2.005(3) . ?
Fe1 N2 2.039(3) . ?
Fe1 S1 2.3067(11) . ?
Fe1 S2 2.3089(12) . ?
S2 C10 1.811(4) . ?
S1 C12 1.816(5) . ?
C1 N1 1.352(4) . ?
C1 C2 1.366(5) . ?
C1 H1 0.9300 . ?
C5 N1 1.348(4) . ?
C5 C4 1.382(5) . ?
C5 C8 1.488(5) . ?
C2 C3 1.378(6) . ?
C2 H2 0.9300 . ?
C4 C3 1.377(6) . ?
C4 H4 0.9300 . ?
C3 H3 0.9300 . ?
C7 O2 1.141(4) . ?
C6 O1 1.141(4) . ?
C8 N2 1.489(4) . ?
C8 H8A 0.9700 . ?
C8 H8B 0.9700 . ?
N2 C9 1.491(5) . ?
N2 C11 1.501(5) . ?
C10 C9 1.511(6) . ?
C10 H10A 0.9700 . ?
C10 H10B 0.9700 . ?
C9 H9A 0.9700 . ?
C9 H9B 0.9700 . ?
C12 C11 1.515(7) . ?
C12 H12A 0.9700 . ?
C12 H12B 0.9700 . ?
C11 H11A 0.9700 . ?
C11 H11B 0.9700 . ?
